data_4104683
loop_
_publ_author_name
'Yasutomo Segawa'
'Yuta Suzuki'
'Makoto Yamashita'
'Kyoko Nozaki'

_publ_section_title
;
 Chemistry of Boryllithium: Synthesis, Structure, and Reactivity
;
_journal_name_full 'Journal of the American Chemical Society'
_journal_page_first 9600
_journal_page_last 9600
_journal_paper_doi 10.1021/ja903763a
_journal_volume 131
_journal_year 2009
_chemical_formula_sum 'C26 H37 B N2'
_chemical_formula_weight 388.39
_chemical_name_systematic
; 
 ? 
;
_space_group_IT_number 56
_symmetry_cell_setting orthorhombic
_symmetry_space_group_name_Hall '-P 2ab 2ac'
_symmetry_space_group_name_H-M 'P c c n'
_atom_sites_solution_hydrogens geom
_atom_sites_solution_primary direct
_atom_sites_solution_secondary difmap
_audit_creation_method SHELXL-97
_cell_angle_alpha 90.00
_cell_angle_beta 90.00
_cell_angle_gamma 90.00
_cell_formula_units_Z 8
_cell_length_a 18.891(5)
_cell_length_b 15.567(4)
_cell_length_c 16.711(5)
_cell_measurement_reflns_used 10668
_cell_measurement_temperature 120(2)
_cell_measurement_theta_max 27.4797
_cell_measurement_theta_min 3.0818
_cell_volume 4914(2)
_computing_structure_refinement 'SHELXL-97 (Sheldrick, 1997)'
_computing_structure_solution 'SHELXS-97 (Sheldrick, 1990)'
_diffrn_ambient_temperature 120(2)
_diffrn_detector_area_resol_mean 7.31
_diffrn_measured_fraction_theta_full 0.994
_diffrn_measured_fraction_theta_max 0.994
_diffrn_measurement_device_type 'RIGAKU/MSC Meacury CCD'
_diffrn_measurement_method 'phi and omega scans'
_diffrn_radiation_monochromator graphite
_diffrn_radiation_source 'fine-focus sealed tube'
_diffrn_radiation_type MoK\a
_diffrn_radiation_wavelength 0.71070
_diffrn_reflns_av_R_equivalents 0.0284
_diffrn_reflns_av_sigmaI/netI 0.0269
_diffrn_reflns_limit_h_max 21
_diffrn_reflns_limit_h_min -22
_diffrn_reflns_limit_k_max 18
_diffrn_reflns_limit_k_min -18
_diffrn_reflns_limit_l_max 16
_diffrn_reflns_limit_l_min -19
_diffrn_reflns_number 30228
_diffrn_reflns_theta_full 25.00
_diffrn_reflns_theta_max 25.00
_diffrn_reflns_theta_min 3.08
_exptl_absorpt_coefficient_mu 0.060
_exptl_absorpt_correction_T_max 0.9823
_exptl_absorpt_correction_T_min 0.9707
_exptl_absorpt_correction_type multi-scan
_exptl_absorpt_process_details 'Jacobson, R. (1998) Private communication'
_exptl_crystal_colour Colorless
_exptl_crystal_density_diffrn 1.050
_exptl_crystal_description Prism
_exptl_crystal_F_000 1696
_exptl_crystal_size_max 0.50
_exptl_crystal_size_mid 0.45
_exptl_crystal_size_min 0.30
_refine_diff_density_max 0.464
_refine_diff_density_min -0.375
_refine_diff_density_rms 0.044
_refine_ls_extinction_method none
_refine_ls_goodness_of_fit_ref 1.067
_refine_ls_hydrogen_treatment mixed
_refine_ls_matrix_type full
_refine_ls_number_parameters 278
_refine_ls_number_reflns 4302
_refine_ls_number_restraints 0
_refine_ls_restrained_S_all 1.067
_refine_ls_R_factor_all 0.0717
_refine_ls_R_factor_gt 0.0638
_refine_ls_shift/su_max 0.000
_refine_ls_shift/su_mean 0.000
_refine_ls_structure_factor_coef Fsqd
_refine_ls_weighting_details 'calc w=1/[\s^2^(Fo^2^)+(0.0701P)^2^+3.8441P] where P=(Fo^2^+2Fc^2^)/3'
_refine_ls_weighting_scheme calc
_refine_ls_wR_factor_gt 0.1550
_refine_ls_wR_factor_ref 0.1633
_reflns_number_gt 3762
_reflns_number_total 4302
_reflns_threshold_expression >2sigma(I)
_cod_data_source_file ja903763a_si_001_08.cif
_cod_data_source_block 38a
_cod_database_code 4104683

loop_
_symmetry_equiv_pos_as_xyz
'x, y, z'
'-x+1/2, -y+1/2, z'
'x+1/2, -y, -z+1/2'
'-x, y+1/2, -z+1/2'
'-x, -y, -z'
'x-1/2, y-1/2, -z'
'-x-1/2, y, z-1/2'
'x, -y-1/2, z-1/2'

loop_
_atom_site_label
_atom_site_type_symbol
_atom_site_fract_x
_atom_site_fract_y
_atom_site_fract_z
_atom_site_U_iso_or_equiv
_atom_site_adp_type
_atom_site_occupancy
_atom_site_symmetry_multiplicity
_atom_site_calc_flag
_atom_site_refinement_flags
_atom_site_disorder_assembly
_atom_site_disorder_group
B1 B 0.39765(12) 0.07200(14) 0.17697(13) 0.0286(5) Uani 1 1 d . . .
H1 H 0.4401(11) 0.0232(14) 0.1784(12) 0.035(6) Uiso 1 1 d . . .
N1 N 0.39305(8) 0.14604(10) 0.12729(9) 0.0266(4) Uani 1 1 d . . .
C1 C 0.33103(10) 0.18980(12) 0.14685(12) 0.0317(5) Uani 1 1 d . . .
H2 H 0.3154 0.2418 0.1228 0.038 Uiso 1 1 calc R . .
C2 C 0.29684(10) 0.14712(12) 0.20484(12) 0.0315(5) Uani 1 1 d . . .
H3 H 0.2531 0.1637 0.2282 0.038 Uiso 1 1 calc R . .
N2 N 0.33608(8) 0.07427(10) 0.22542(9) 0.0264(4) Uani 1 1 d . . .
C3 C 0.44384(9) 0.17760(12) 0.07062(11) 0.0262(4) Uani 1 1 d . . .
C4 C 0.49683(10) 0.23356(12) 0.09754(11) 0.0275(4) Uani 1 1 d . B .
C5 C 0.54847(10) 0.25963(13) 0.04302(11) 0.0317(4) Uani 1 1 d . . .
H4 H 0.5852 0.2971 0.0600 0.038 Uiso 1 1 calc R . .
C6 C 0.54685(11) 0.23165(13) -0.03537(12) 0.0351(5) Uani 1 1 d . . .
H5 H 0.5829 0.2491 -0.0716 0.042 Uiso 1 1 calc R . .
C7 C 0.49304(11) 0.17839(14) -0.06133(12) 0.0353(5) Uani 1 1 d . . .
H6 H 0.4921 0.1605 -0.1157 0.042 Uiso 1 1 calc R . .
C8 C 0.44018(10) 0.15038(12) -0.00932(12) 0.0311(4) Uani 1 1 d . D .
C9 C 0.49887(11) 0.26571(13) 0.18333(12) 0.0331(5) Uani 1 1 d . . .
H7 H 0.4546 0.2469 0.2111 0.040 Uiso 0.65 1 calc PR A 1
H8 H 0.4718 0.2246 0.2177 0.040 Uiso 0.35 1 calc PR A 2
C10 C 0.5627(2) 0.2245(3) 0.2254(2) 0.0484(9) Uiso 0.65 1 d P B 1
H9 H 0.6065 0.2448 0.2004 0.073 Uiso 0.65 1 calc PR B 1
H10 H 0.5598 0.1618 0.2206 0.073 Uiso 0.65 1 calc PR B 1
H11 H 0.5625 0.2405 0.2821 0.073 Uiso 0.65 1 calc PR B 1
C11 C 0.5037(2) 0.3610(2) 0.1874(2) 0.0458(9) Uiso 0.65 1 d P B 1
H12 H 0.5490 0.3799 0.1649 0.069 Uiso 0.65 1 calc PR B 1
H13 H 0.5004 0.3796 0.2434 0.069 Uiso 0.65 1 calc PR B 1
H14 H 0.4647 0.3865 0.1568 0.069 Uiso 0.65 1 calc PR B 1
C12 C 0.38123(11) 0.09249(14) -0.03978(13) 0.0377(5) Uani 1 1 d . . .
H15 H 0.3491 0.0800 0.0063 0.045 Uiso 0.51 1 calc PR C 1
H16 H 0.3404 0.0962 -0.0018 0.045 Uiso 0.49 1 calc PR C 2
C13 C 0.4065(3) 0.0092(3) -0.0716(3) 0.0429(12) Uiso 0.51 1 d P D 1
H17 H 0.4395 0.0194 -0.1157 0.064 Uiso 0.51 1 calc PR D 1
H18 H 0.3660 -0.0243 -0.0910 0.064 Uiso 0.51 1 calc PR D 1
H19 H 0.4306 -0.0227 -0.0290 0.064 Uiso 0.51 1 calc PR D 1
C14 C 0.3367(3) 0.1412(3) -0.1050(3) 0.0440(12) Uiso 0.51 1 d P D 1
H20 H 0.3671 0.1552 -0.1507 0.066 Uiso 0.51 1 calc PR D 1
H21 H 0.3176 0.1943 -0.0821 0.066 Uiso 0.51 1 calc PR D 1
H22 H 0.2976 0.1045 -0.1229 0.066 Uiso 0.51 1 calc PR D 1
C15 C 0.31152(10) 0.01114(11) 0.28178(11) 0.0257(4) Uani 1 1 d . . .
C16 C 0.26943(10) -0.05632(12) 0.25325(11) 0.0289(4) Uani 1 1 d . F .
C17 C 0.24956(11) -0.11998(12) 0.30708(12) 0.0329(5) Uani 1 1 d . . .
H23 H 0.2217 -0.1669 0.2889 0.039 Uiso 1 1 calc R . .
C18 C 0.26956(11) -0.11611(13) 0.38648(12) 0.0355(5) Uani 1 1 d . . .
H24 H 0.2558 -0.1604 0.4224 0.043 Uiso 1 1 calc R . .
C19 C 0.30955(12) -0.04788(13) 0.41377(12) 0.0362(5) Uani 1 1 d . . .
H25 H 0.3224 -0.0453 0.4687 0.043 Uiso 1 1 calc R . .
C20 C 0.33135(11) 0.01716(12) 0.36238(12) 0.0302(4) Uani 1 1 d . H .
C21 C 0.24734(12) -0.06128(14) 0.16578(12) 0.0381(5) Uani 1 1 d . . .
H26 H 0.2509 -0.0024 0.1421 0.046 Uiso 0.64 1 calc PR E 1
H27 H 0.2655 -0.0084 0.1387 0.046 Uiso 0.36 1 calc PR E 2
C22 C 0.3002(2) -0.1219(3) 0.1200(3) 0.0410(10) Uiso 0.64 1 d P F 1
H28 H 0.3485 -0.0995 0.1253 0.061 Uiso 0.64 1 calc PR F 1
H29 H 0.2873 -0.1242 0.0632 0.061 Uiso 0.64 1 calc PR F 1
H30 H 0.2979 -0.1798 0.1428 0.061 Uiso 0.64 1 calc PR F 1
C23 C 0.1729(2) -0.0934(3) 0.1538(2) 0.0413(9) Uiso 0.64 1 d P F 1
H31 H 0.1692 -0.1526 0.1734 0.062 Uiso 0.64 1 calc PR F 1
H32 H 0.1611 -0.0917 0.0967 0.062 Uiso 0.64 1 calc PR F 1
H33 H 0.1399 -0.0568 0.1835 0.062 Uiso 0.64 1 calc PR F 1
C24 C 0.37595(12) 0.09155(13) 0.39293(13) 0.0389(5) Uani 1 1 d . . .
H34 H 0.3668 0.1422 0.3576 0.047 Uiso 0.71 1 calc PR G 1
H35 H 0.3814 0.1344 0.3488 0.047 Uiso 0.29 1 calc PR G 2
C25 C 0.4560(2) 0.0691(3) 0.3869(3) 0.0492(10) Uiso 0.71 1 d P H 1
H36 H 0.4843 0.1190 0.4031 0.074 Uiso 0.71 1 calc PR H 1
H37 H 0.4676 0.0537 0.3315 0.074 Uiso 0.71 1 calc PR H 1
H38 H 0.4667 0.0205 0.4222 0.074 Uiso 0.71 1 calc PR H 1
C26 C 0.3594(2) 0.1178(3) 0.4782(2) 0.0484(9) Uiso 0.71 1 d P H 1
H39 H 0.3725 0.0712 0.5147 0.073 Uiso 0.71 1 calc PR H 1
H40 H 0.3086 0.1295 0.4832 0.073 Uiso 0.71 1 calc PR H 1
H41 H 0.3862 0.1696 0.4918 0.073 Uiso 0.71 1 calc PR H 1
C27 C 0.5712(5) 0.2794(6) 0.2202(5) 0.066(2) Uiso 0.35 1 d P B 2
H42 H 0.5935 0.3300 0.1961 0.099 Uiso 0.35 1 calc PR B 2
H43 H 0.6007 0.2287 0.2105 0.099 Uiso 0.35 1 calc PR B 2
H44 H 0.5661 0.2883 0.2780 0.099 Uiso 0.35 1 calc PR B 2
C28 C 0.4601(4) 0.3573(4) 0.1861(4) 0.0479(16) Uiso 0.35 1 d P B 2
H45 H 0.4607 0.3793 0.2410 0.072 Uiso 0.35 1 calc PR B 2
H46 H 0.4110 0.3509 0.1682 0.072 Uiso 0.35 1 calc PR B 2
H47 H 0.4849 0.3975 0.1508 0.072 Uiso 0.35 1 calc PR B 2
C29 C 0.4085(3) -0.0032(4) -0.0414(4) 0.0451(13) Uiso 0.49 1 d P D 2
H48 H 0.3696 -0.0414 -0.0567 0.068 Uiso 0.49 1 calc PR D 2
H49 H 0.4258 -0.0191 0.0119 0.068 Uiso 0.49 1 calc PR D 2
H50 H 0.4471 -0.0084 -0.0803 0.068 Uiso 0.49 1 calc PR D 2
C30 C 0.3556(3) 0.1169(4) -0.1223(4) 0.0558(15) Uiso 0.49 1 d P D 2
H51 H 0.3939 0.1087 -0.1611 0.084 Uiso 0.49 1 calc PR D 2
H52 H 0.3410 0.1773 -0.1224 0.084 Uiso 0.49 1 calc PR D 2
H53 H 0.3152 0.0807 -0.1370 0.084 Uiso 0.49 1 calc PR D 2
C31 C 0.2754(7) -0.1329(8) 0.1242(8) 0.093(4) Uiso 0.36 1 d P F 2
H54 H 0.3265 -0.1365 0.1339 0.140 Uiso 0.36 1 calc PR F 2
H55 H 0.2667 -0.1262 0.0668 0.140 Uiso 0.36 1 calc PR F 2
H56 H 0.2525 -0.1855 0.1433 0.140 Uiso 0.36 1 calc PR F 2
C32 C 0.1628(5) -0.0582(6) 0.1614(5) 0.061(2) Uiso 0.36 1 d P F 2
H57 H 0.1431 -0.1092 0.1876 0.092 Uiso 0.36 1 calc PR F 2
H58 H 0.1478 -0.0571 0.1052 0.092 Uiso 0.36 1 calc PR F 2
H59 H 0.1456 -0.0064 0.1885 0.092 Uiso 0.36 1 calc PR F 2
C33 C 0.4469(5) 0.0622(7) 0.4174(7) 0.053(3) Uiso 0.29 1 d P H 2
H60 H 0.4727 0.1101 0.4418 0.080 Uiso 0.29 1 calc PR H 2
H61 H 0.4728 0.0417 0.3703 0.080 Uiso 0.29 1 calc PR H 2
H62 H 0.4423 0.0154 0.4562 0.080 Uiso 0.29 1 calc PR H 2
C34 C 0.3351(5) 0.1370(6) 0.4660(6) 0.047(2) Uiso 0.29 1 d P H 2
H63 H 0.3270 0.0950 0.5087 0.071 Uiso 0.29 1 calc PR H 2
H64 H 0.2895 0.1593 0.4472 0.071 Uiso 0.29 1 calc PR H 2
H65 H 0.3639 0.1845 0.4867 0.071 Uiso 0.29 1 calc PR H 2

loop_
_atom_site_aniso_label
_atom_site_aniso_U_11
_atom_site_aniso_U_22
_atom_site_aniso_U_33
_atom_site_aniso_U_23
_atom_site_aniso_U_13
_atom_site_aniso_U_12
B1 0.0273(11) 0.0265(11) 0.0322(12) 0.0033(9) 0.0019(9) 0.0025(9)
N1 0.0225(8) 0.0265(8) 0.0309(8) 0.0046(6) 0.0041(6) 0.0015(6)
C1 0.0280(10) 0.0280(10) 0.0390(11) 0.0074(8) 0.0047(8) 0.0076(8)
C2 0.0271(10) 0.0284(10) 0.0388(11) 0.0055(8) 0.0075(8) 0.0072(8)
N2 0.0266(8) 0.0225(8) 0.0300(8) 0.0040(6) 0.0039(7) 0.0013(6)
C3 0.0235(9) 0.0265(9) 0.0286(10) 0.0063(7) 0.0017(7) 0.0029(7)
C4 0.0254(10) 0.0287(10) 0.0285(10) 0.0054(8) -0.0008(8) 0.0016(8)
C5 0.0278(10) 0.0344(10) 0.0328(10) 0.0039(8) -0.0002(8) -0.0053(8)
C6 0.0321(11) 0.0401(12) 0.0331(11) 0.0062(9) 0.0083(9) -0.0043(9)
C7 0.0377(11) 0.0416(12) 0.0265(10) -0.0004(9) 0.0039(8) -0.0055(9)
C8 0.0290(10) 0.0314(10) 0.0329(10) 0.0031(8) 0.0010(8) -0.0010(8)
C9 0.0317(11) 0.0383(11) 0.0293(10) 0.0026(8) -0.0006(8) -0.0033(8)
C12 0.0316(11) 0.0450(12) 0.0365(11) -0.0025(9) -0.0009(9) -0.0102(9)
C15 0.0274(10) 0.0225(9) 0.0271(10) 0.0022(7) 0.0057(8) 0.0024(7)
C16 0.0318(11) 0.0266(9) 0.0282(10) 0.0011(7) 0.0036(8) -0.0002(8)
C17 0.0355(11) 0.0284(10) 0.0348(11) -0.0003(8) 0.0034(9) -0.0045(8)
C18 0.0439(12) 0.0293(10) 0.0334(11) 0.0073(8) 0.0069(9) -0.0008(9)
C19 0.0468(13) 0.0353(11) 0.0264(10) 0.0018(8) 0.0006(9) 0.0007(9)
C20 0.0338(11) 0.0266(10) 0.0302(10) -0.0011(8) 0.0028(8) 0.0010(8)
C21 0.0468(13) 0.0369(11) 0.0306(11) 0.0005(9) -0.0021(9) -0.0097(10)
C24 0.0496(13) 0.0300(11) 0.0373(11) -0.0050(9) -0.0039(10) -0.0054(9)

loop_
_atom_type_symbol
_atom_type_description
_atom_type_scat_dispersion_real
_atom_type_scat_dispersion_imag
_atom_type_scat_source
C C 0.0033 0.0016 'International Tables Vol C Tables 4.2.6.8 and 6.1.1.4'
H H 0.0000 0.0000 'International Tables Vol C Tables 4.2.6.8 and 6.1.1.4'
B B 0.0013 0.0007 'International Tables Vol C Tables 4.2.6.8 and 6.1.1.4'
N N 0.0061 0.0033 'International Tables Vol C Tables 4.2.6.8 and 6.1.1.4'

loop_
_geom_angle_atom_site_label_1
_geom_angle_atom_site_label_2
_geom_angle_atom_site_label_3
_geom_angle
H1 B1 N2 126.9(11)
H1 B1 N1 127.9(11)
N2 B1 N1 105.25(16)
C1 N1 B1 108.07(15)
C1 N1 C3 123.33(15)
B1 N1 C3 128.43(16)
C2 C1 N1 109.40(16)
C1 C2 N2 108.93(16)
C2 N2 B1 108.35(15)
C2 N2 C15 122.99(15)
B1 N2 C15 128.44(16)
C4 C3 C8 121.92(17)
C4 C3 N1 118.60(16)
C8 C3 N1 119.47(17)
C5 C4 C3 118.08(18)
C5 C4 C9 120.18(17)
C3 C4 C9 121.74(17)
C6 C5 C4 120.81(18)
C5 C6 C7 120.23(18)
C6 C7 C8 121.27(19)
C7 C8 C3 117.63(18)
C7 C8 C12 120.10(18)
C3 C8 C12 122.27(17)
C11 C9 C27 77.7(4)
C11 C9 C4 111.9(2)
C27 C9 C4 117.0(4)
C11 C9 C10 110.4(3)
C27 C9 C10 33.3(3)
C4 C9 C10 108.3(2)
C11 C9 C28 30.7(3)
C27 C9 C28 106.0(5)
C4 C9 C28 108.0(3)
C10 C9 C28 135.8(3)
C13 C12 C30 89.8(4)
C13 C12 C8 113.8(3)
C30 C12 C8 113.0(3)
C13 C12 C14 110.3(3)
C30 C12 C14 22.1(3)
C8 C12 C14 109.8(2)
C13 C12 C29 20.1(3)
C30 C12 C29 109.1(4)
C8 C12 C29 109.0(3)
C14 C12 C29 128.3(3)
C16 C15 C20 121.94(17)
C16 C15 N2 118.20(16)
C20 C15 N2 119.84(16)
C17 C16 C15 117.87(18)
C17 C16 C21 120.75(18)
C15 C16 C21 121.37(17)
C18 C17 C16 121.12(19)
C19 C18 C17 120.04(18)
C18 C19 C20 121.22(19)
C19 C20 C15 117.77(18)
C19 C20 C24 120.76(18)
C15 C20 C24 121.46(17)
C31 C21 C23 91.3(6)
C31 C21 C16 114.1(6)
C23 C21 C16 113.6(2)
C31 C21 C22 18.5(5)
C23 C21 C22 109.2(3)
C16 C21 C22 108.9(2)
C31 C21 C32 112.0(6)
C23 C21 C32 21.8(3)
C16 C21 C32 108.5(4)
C22 C21 C32 129.0(4)
C33 C24 C26 90.6(5)
C33 C24 C20 111.2(4)
C26 C24 C20 114.0(2)
C33 C24 C25 20.6(4)
C26 C24 C25 108.8(3)
C20 C24 C25 110.2(2)
C33 C24 C34 111.2(6)
C26 C24 C34 21.3(4)
C20 C24 C34 108.9(4)
C25 C24 C34 127.9(4)

loop_
_geom_bond_atom_site_label_1
_geom_bond_atom_site_label_2
_geom_bond_distance
B1 H1 1.10(2)
B1 N2 1.418(3)
B1 N1 1.423(3)
N1 C1 1.394(2)
N1 C3 1.435(2)
C1 C2 1.341(3)
C2 N2 1.398(2)
N2 C15 1.438(2)
C3 C4 1.401(3)
C3 C8 1.403(3)
C4 C5 1.395(3)
C4 C9 1.519(3)
C5 C6 1.381(3)
C6 C7 1.382(3)
C7 C8 1.394(3)
C8 C12 1.520(3)
C9 C11 1.488(4)
C9 C27 1.514(9)
C9 C10 1.537(4)
C9 C28 1.603(7)
C12 C13 1.480(5)
C12 C30 1.510(6)
C12 C14 1.572(5)
C12 C29 1.576(6)
C15 C16 1.401(3)
C15 C20 1.401(3)
C16 C17 1.390(3)
C16 C21 1.522(3)
C17 C18 1.381(3)
C18 C19 1.381(3)
C19 C20 1.390(3)
C20 C24 1.520(3)
C21 C31 1.417(13)
C21 C23 1.506(4)
C21 C22 1.573(5)
C21 C32 1.600(9)
C24 C33 1.473(10)
C24 C26 1.514(4)
C24 C25 1.556(5)
C24 C34 1.609(9)
